data_1570313
loop_
_publ_author_name
'Peddi, Balakrishna'
'Khan, Souvik'
'Gonnade, Rajesh G.'
'Yildiz, Cem B.'
'Majumdar, Moumita'

_publ_section_title
;
 Intramolecular donor-stabilized tetra-coordinated germanium(iv)
 di-cations and their Lewis acidic properties.
;
_journal_issue 47
_journal_name_full 'Chemical science'
_journal_page_first 13755
_journal_page_last 13764
_journal_paper_doi 10.1039/d3sc03717g
_journal_volume 14
_journal_year 2023
_chemical_formula_moiety 'C36 H44 Cl Ge P2, C F3 O3 S, C H2 Cl2'
_chemical_formula_sum 'C38 H46 Cl3 F3 Ge O3 P2 S'
_chemical_formula_weight 880.69
_space_group_crystal_system monoclinic
_space_group_IT_number 13
_space_group_name_Hall '-P 2yc'
_space_group_name_H-M_alt 'P 1 2/c 1'
_atom_sites_solution_hydrogens geom
_audit_creation_method SHELXL-2014/7
_audit_update_record
;
2022-12-02 deposited with the CCDC.	2023-11-16 downloaded from the CCDC.
;
_cell_angle_alpha 90.00(3)
_cell_angle_beta 102.93(3)
_cell_angle_gamma 90.00(3)
_cell_formula_units_Z 4
_cell_length_a 17.954(4)
_cell_length_b 9.494(2)
_cell_length_c 26.010(5)
_cell_measurement_reflns_used 7669
_cell_measurement_temperature 150(2)
_cell_measurement_theta_max 25.058
_cell_measurement_theta_min 1.164
_cell_volume 4321.1(16)
_computing_structure_refinement 'SHELXL-2014/7 (Sheldrick, 2014)'
_diffrn_ambient_temperature 150(2)
_diffrn_measured_fraction_theta_full 0.984
_diffrn_measured_fraction_theta_max 0.984
_diffrn_measurement_device_type 'Bruker APEX-II CCD'
_diffrn_measurement_method 'Omega and phi scans'
_diffrn_radiation_type MoK\a
_diffrn_radiation_wavelength 0.71073
_diffrn_reflns_av_R_equivalents 0.0920
_diffrn_reflns_av_unetI/netI 0.0769
_diffrn_reflns_Laue_measured_fraction_full 0.984
_diffrn_reflns_Laue_measured_fraction_max 0.984
_diffrn_reflns_limit_h_max 20
_diffrn_reflns_limit_h_min -20
_diffrn_reflns_limit_k_max 11
_diffrn_reflns_limit_k_min -10
_diffrn_reflns_limit_l_max 30
_diffrn_reflns_limit_l_min -30
_diffrn_reflns_number 45776
_diffrn_reflns_point_group_measured_fraction_full 0.984
_diffrn_reflns_point_group_measured_fraction_max 0.984
_diffrn_reflns_theta_full 25.058
_diffrn_reflns_theta_max 25.058
_diffrn_reflns_theta_min 1.164
_diffrn_source 'fine-focus sealed tube'
_exptl_absorpt_coefficient_mu 1.063
_exptl_absorpt_correction_T_max 0.808
_exptl_absorpt_correction_T_min 0.689
_exptl_absorpt_correction_type multi-scan
_exptl_absorpt_process_details SADABS
_exptl_crystal_colour colourless
_exptl_crystal_density_diffrn 1.354
_exptl_crystal_density_method 'not measured'
_exptl_crystal_description block
_exptl_crystal_F_000 1816
_exptl_crystal_size_max 0.4
_exptl_crystal_size_mid 0.3
_exptl_crystal_size_min 0.2
_refine_diff_density_max 0.861
_refine_diff_density_min -0.980
_refine_diff_density_rms 0.076
_refine_ls_extinction_method none
_refine_ls_goodness_of_fit_ref 1.025
_refine_ls_hydrogen_treatment constr
_refine_ls_matrix_type full
_refine_ls_number_parameters 470
_refine_ls_number_reflns 7545
_refine_ls_number_restraints 18
_refine_ls_restrained_S_all 1.066
_refine_ls_R_factor_all 0.0911
_refine_ls_R_factor_gt 0.0484
_refine_ls_shift/su_max 0.001
_refine_ls_shift/su_mean 0.000
_refine_ls_structure_factor_coef Fsqd
_refine_ls_weighting_details 'w=1/[\s^2^(Fo^2^)+(0.0346P)^2^+5.7765P] where P=(Fo^2^+2Fc^2^)/3'
_refine_ls_weighting_scheme calc
_refine_ls_wR_factor_gt 0.1052
_refine_ls_wR_factor_ref 0.1234
_reflns_Friedel_coverage 0.000
_reflns_number_gt 4938
_reflns_number_total 7545
_reflns_threshold_expression 'I > 2\s(I)'
_cod_data_source_file d3sc03717g2.cif
_cod_data_source_block TRY_a
_cod_depositor_comments 'Adding full bibliography for 1570312--1570327.cif.'
_cod_original_cell_volume 4321.4(16)
_cod_original_sg_symbol_H-M 'P 2/c'
_cod_database_code 1570313
_shelx_shelxl_version_number 2014/7
_shelx_space_group_comment
;
The symmetry employed for this shelxl refinement is uniquely defined
by the following loop, which should always be used as a source of
symmetry information in preference to the above space-group names.
They are only intended as comments.
;

loop_
_space_group_symop_operation_xyz
'x, y, z'
'-x, y, -z+1/2'
'-x, -y, -z'
'x, -y, z-1/2'

loop_
_atom_site_label
_atom_site_type_symbol
_atom_site_fract_x
_atom_site_fract_y
_atom_site_fract_z
_atom_site_U_iso_or_equiv
_atom_site_adp_type
_atom_site_occupancy
_atom_site_site_symmetry_order
_atom_site_calc_flag
_atom_site_refinement_flags_posn
_atom_site_refinement_flags_adp
_atom_site_refinement_flags_occupancy
_atom_site_disorder_assembly
_atom_site_disorder_group
Cl1 Cl 0.5000 0.23979(15) 0.7500 0.0378(4) Uani 1 2 d S T P . .
P1 P 0.45894(6) 0.45955(11) 0.64603(4) 0.0282(3) Uani 1 1 d . . . . .
C1 C 0.6000(2) 0.5324(4) 0.73602(15) 0.0297(9) Uani 1 1 d . . . . .
S1 S 0.81211(7) 0.22431(14) 0.49534(4) 0.0444(3) Uani 1 1 d . . . . .
O1 O 0.87947(18) 0.1546(4) 0.48426(12) 0.0545(9) Uani 1 1 d . . . . .
Ge1 Ge 0.5000 0.47445(6) 0.7500 0.02906(17) Uani 1 2 d S T P . .
F2 F 0.8953(3) 0.4549(5) 0.5175(2) 0.1307(17) Uani 1 1 d . . . . .
O2 O 0.7410(2) 0.1963(5) 0.45715(15) 0.0808(13) Uani 1 1 d . . . . .
F3 F 0.8352(2) 0.4375(4) 0.43514(15) 0.1062(13) Uani 1 1 d . U . . .
O3 O 0.8059(2) 0.2180(4) 0.55052(12) 0.0575(9) Uani 1 1 d . . . . .
C3 C 0.6623(2) 0.5810(5) 0.77515(16) 0.0385(11) Uani 1 1 d . . . . .
H3 H 0.6531 0.6079 0.8084 0.046 Uiso 1 1 calc R U . . .
F4 F 0.7727(2) 0.4932(4) 0.49495(15) 0.1028(12) Uani 1 1 d . U . . .
C4 C 0.7390(3) 0.5920(5) 0.76746(18) 0.0448(12) Uani 1 1 d . . . . .
H4 H 0.7788 0.6285 0.7946 0.054 Uiso 1 1 calc R U . . .
C5 C 0.7540(2) 0.5483(5) 0.71947(17) 0.0402(11) Uani 1 1 d . . . . .
C6 C 0.7160(2) 0.4536(5) 0.63276(16) 0.0358(10) Uani 1 1 d . . . . .
C7 C 0.6615(2) 0.3989(5) 0.59073(16) 0.0382(11) Uani 1 1 d . . . . .
H7 H 0.6761 0.3642 0.5602 0.046 Uiso 1 1 calc R U . . .
C8 C 0.5829(2) 0.3956(4) 0.59430(15) 0.0340(10) Uani 1 1 d . . . . .
H8 H 0.5460 0.3616 0.5649 0.041 Uiso 1 1 calc R U . . .
C9 C 0.5579(2) 0.4404(4) 0.63931(15) 0.0288(9) Uani 1 1 d . . . . .
C10 C 0.6919(2) 0.4967(4) 0.67929(15) 0.0317(10) Uani 1 1 d . . . . .
C11 C 0.6149(2) 0.4903(4) 0.68517(15) 0.0305(10) Uani 1 1 d . . . . .
C12 C 0.8284(3) 0.5399(7) 0.69911(19) 0.0625(16) Uani 1 1 d . . . . .
H12A H 0.8660 0.4769 0.7217 0.075 Uiso 1 1 calc R U . . .
H12B H 0.8515 0.6344 0.6986 0.075 Uiso 1 1 calc R U . . .
C13 C 0.8030(2) 0.4785(5) 0.64135(17) 0.0452(12) Uani 1 1 d . . . . .
H13A H 0.8142 0.5464 0.6152 0.054 Uiso 1 1 calc R U . . .
H13B H 0.8300 0.3891 0.6381 0.054 Uiso 1 1 calc R U . . .
C14 C 0.4253(2) 0.6273(4) 0.60891(15) 0.0341(10) Uani 1 1 d . . . . .
H14 H 0.3692 0.6355 0.6068 0.041 Uiso 1 1 calc R U . . .
C15 C 0.4371(3) 0.6303(5) 0.55156(16) 0.0499(13) Uani 1 1 d . . . . .
H15D H 0.4143 0.5459 0.5327 0.075 Uiso 1 1 calc R U . . .
H15E H 0.4919 0.6327 0.5523 0.075 Uiso 1 1 calc R U . . .
H15F H 0.4125 0.7144 0.5335 0.075 Uiso 1 1 calc R U . . .
C16 C 0.4644(3) 0.7574(5) 0.64017(18) 0.0468(12) Uani 1 1 d . . . . .
H16D H 0.4438 0.8439 0.6217 0.070 Uiso 1 1 calc R U . . .
H16E H 0.5196 0.7531 0.6428 0.070 Uiso 1 1 calc R U . . .
H16F H 0.4542 0.7572 0.6756 0.070 Uiso 1 1 calc R U . . .
C17 C 0.3968(2) 0.3162(5) 0.60811(17) 0.0393(11) Uani 1 1 d . . . . .
H17 H 0.3867 0.3423 0.5699 0.047 Uiso 1 1 calc R U . . .
C18 C 0.4332(3) 0.1680(5) 0.61345(18) 0.0486(12) Uani 1 1 d . . . . .
H18D H 0.4000 0.1028 0.5895 0.073 Uiso 1 1 calc R U . . .
H18E H 0.4395 0.1350 0.6499 0.073 Uiso 1 1 calc R U . . .
H18F H 0.4833 0.1722 0.6043 0.073 Uiso 1 1 calc R U . . .
C19 C 0.3181(3) 0.3156(6) 0.6243(2) 0.0678(16) Uani 1 1 d . . . . .
H19A H 0.2956 0.4100 0.6195 0.102 Uiso 1 1 calc R U . . .
H19B H 0.3256 0.2880 0.6614 0.102 Uiso 1 1 calc R U . . .
H19C H 0.2837 0.2483 0.6022 0.102 Uiso 1 1 calc R U . . .
C20 C 0.8313(4) 0.4114(7) 0.4859(2) 0.0745(19) Uani 1 1 d . . . . .
Ge1' Ge 1.0000 -0.00946(7) 0.7500 0.03050(17) Uani 1 2 d DS TU P . .
Cl1' Cl 1.0000 -0.24544(15) 0.7500 0.0343(3) Uani 1 2 d S T P . .
P1' P 0.97541(6) -0.01033(12) 0.84754(4) 0.0291(3) Uani 1 1 d D U . . .
C1' C 0.8905(2) 0.0468(4) 0.73052(15) 0.0303(9) Uani 1 1 d . . . . .
C3' C 0.8520(2) 0.0910(4) 0.68002(16) 0.0362(10) Uani 1 1 d . . . . .
H3' H 0.8818 0.1170 0.6556 0.043 Uiso 1 1 calc R U . . .
C4' C 0.7703(2) 0.0993(5) 0.66309(16) 0.0396(11) Uani 1 1 d . . . . .
H4' H 0.7472 0.1362 0.6293 0.048 Uiso 1 1 calc R U . . .
C5' C 0.7254(2) 0.0522(4) 0.69715(16) 0.0332(10) Uani 1 1 d . . . . .
C6' C 0.7099(2) -0.0382(4) 0.77940(16) 0.0331(10) Uani 1 1 d . . . . .
C7' C 0.7381(2) -0.0767(4) 0.83198(16) 0.0358(10) Uani 1 1 d . . . . .
H7' H 0.7042 -0.1064 0.8532 0.043 Uiso 1 1 calc R U . . .
C8' C 0.8189(2) -0.0706(4) 0.85351(16) 0.0345(10) Uani 1 1 d . . . . .
H8' H 0.8376 -0.0945 0.8896 0.041 Uiso 1 1 calc R U . . .
C9' C 0.8722(2) -0.0302(4) 0.82317(15) 0.0302(9) Uani 1 1 d . . . . .
C10' C 0.7626(2) 0.0073(4) 0.74898(15) 0.0299(9) Uani 1 1 d . . . . .
C11' C 0.8442(2) 0.0088(4) 0.76839(15) 0.0293(9) Uani 1 1 d . . . . .
C12' C 0.6385(3) 0.0410(5) 0.69153(18) 0.0476(12) Uani 1 1 d . . . . .
H12C H 0.6146 -0.0138 0.6597 0.057 Uiso 1 1 calc R U . . .
H12D H 0.6148 0.1356 0.6891 0.057 Uiso 1 1 calc R U . . .
C13' C 0.6293(2) -0.0378(5) 0.74345(17) 0.0432(11) Uani 1 1 d . . . . .
H13C H 0.5929 0.0129 0.7604 0.052 Uiso 1 1 calc R U . . .
H13D H 0.6106 -0.1352 0.7354 0.052 Uiso 1 1 calc R U . . .
C14' C 0.9865(3) 0.1647(5) 0.88307(16) 0.0388(11) Uani 1 1 d . . . . .
H14' H 1.0414 0.1731 0.9018 0.047 Uiso 1 1 calc R U . . .
C15' C 0.9380(3) 0.1788(6) 0.92594(19) 0.0550(14) Uani 1 1 d . . . . .
H15A H 0.9489 0.2695 0.9440 0.083 Uiso 1 1 calc R U . . .
H15B H 0.9511 0.1022 0.9516 0.083 Uiso 1 1 calc R U . . .
H15C H 0.8835 0.1736 0.9090 0.083 Uiso 1 1 calc R U . . .
C16' C 0.9695(3) 0.2875(5) 0.8428(2) 0.0604(15) Uani 1 1 d . . . . .
H16A H 1.0020 0.2785 0.8174 0.091 Uiso 1 1 calc R U . . .
H16B H 0.9799 0.3774 0.8615 0.091 Uiso 1 1 calc R U . . .
H16C H 0.9156 0.2840 0.8241 0.091 Uiso 1 1 calc R U . . .
C17' C 1.0087(2) -0.1471(4) 0.90005(16) 0.0348(10) Uani 1 1 d . . . . .
H17' H 0.9855 -0.1229 0.9305 0.042 Uiso 1 1 calc R U . . .
C18' C 0.9834(3) -0.2989(5) 0.88294(18) 0.0471(12) Uani 1 1 d . . . . .
H18A H 0.9291 -0.2992 0.8654 0.071 Uiso 1 1 calc R U . . .
H18B H 0.9917 -0.3600 0.9141 0.071 Uiso 1 1 calc R U . . .
H18C H 1.0135 -0.3337 0.8585 0.071 Uiso 1 1 calc R U . . .
C19' C 1.0972(3) -0.1400(5) 0.9203(2) 0.0543(13) Uani 1 1 d . . . . .
H19D H 1.1220 -0.1659 0.8917 0.082 Uiso 1 1 calc R U . . .
H19E H 1.1131 -0.2055 0.9499 0.082 Uiso 1 1 calc R U . . .
H19F H 1.1122 -0.0440 0.9322 0.082 Uiso 1 1 calc R U . . .
C1S C 0.6848(3) 0.9238(6) 0.5337(2) 0.0694(16) Uani 1 1 d . . . . .
H1SA H 0.6965 0.9292 0.4983 0.083 Uiso 1 1 calc R U . . .
H1SB H 0.7267 0.9711 0.5590 0.083 Uiso 1 1 calc R U . . .
Cl1S Cl 0.59777(11) 1.01197(19) 0.53264(7) 0.0931(6) Uani 1 1 d . . . . .
Cl2S Cl 0.68031(12) 0.74715(19) 0.55164(10) 0.1259(8) Uani 1 1 d . . . . .

loop_
_atom_site_aniso_label
_atom_site_aniso_U_11
_atom_site_aniso_U_22
_atom_site_aniso_U_33
_atom_site_aniso_U_23
_atom_site_aniso_U_13
_atom_site_aniso_U_12
Cl1 0.0494(10) 0.0328(8) 0.0304(8) 0.000 0.0069(7) 0.000
P1 0.0274(6) 0.0338(6) 0.0232(5) 0.0020(5) 0.0053(5) 0.0013(5)
C1 0.035(2) 0.031(2) 0.025(2) 0.0012(18) 0.0098(19) 0.0017(19)
S1 0.0425(7) 0.0624(8) 0.0304(6) 0.0005(6) 0.0127(5) 0.0131(6)
O1 0.052(2) 0.075(2) 0.0408(19) -0.0021(17) 0.0180(16) 0.0273(19)
Ge1 0.0288(4) 0.0326(4) 0.0276(3) 0.000 0.0101(3) 0.000
F2 0.127(4) 0.087(3) 0.179(5) -0.021(3) 0.038(4) -0.040(3)
O2 0.046(2) 0.128(4) 0.061(2) -0.019(2) -0.0019(19) 0.012(2)
F3 0.134(3) 0.108(2) 0.097(2) 0.039(2) 0.069(2) 0.032(2)
O3 0.073(2) 0.071(2) 0.0360(18) 0.0044(17) 0.0288(17) 0.017(2)
C3 0.036(3) 0.050(3) 0.032(2) -0.009(2) 0.011(2) -0.004(2)
F4 0.130(3) 0.085(2) 0.111(2) 0.0149(19) 0.064(2) 0.041(2)
C4 0.029(3) 0.061(3) 0.043(3) -0.014(2) 0.003(2) -0.011(2)
C5 0.031(3) 0.049(3) 0.041(3) -0.010(2) 0.010(2) -0.004(2)
C6 0.033(3) 0.043(3) 0.036(2) 0.004(2) 0.016(2) 0.004(2)
C7 0.039(3) 0.048(3) 0.030(2) -0.001(2) 0.013(2) 0.010(2)
C8 0.030(3) 0.045(3) 0.026(2) -0.0026(19) 0.0029(19) 0.003(2)
C9 0.029(2) 0.034(2) 0.025(2) 0.0046(18) 0.0101(18) 0.0056(19)
C10 0.028(2) 0.037(2) 0.032(2) -0.0014(19) 0.0114(19) 0.000(2)
C11 0.034(3) 0.031(2) 0.026(2) 0.0030(18) 0.0071(19) 0.0017(19)
C12 0.033(3) 0.101(5) 0.056(3) -0.023(3) 0.016(2) -0.013(3)
C13 0.036(3) 0.059(3) 0.047(3) -0.005(2) 0.020(2) -0.007(2)
C14 0.035(3) 0.038(2) 0.028(2) 0.0063(19) 0.0038(19) 0.007(2)
C15 0.063(3) 0.055(3) 0.033(3) 0.016(2) 0.014(2) 0.012(3)
C16 0.055(3) 0.036(3) 0.050(3) 0.007(2) 0.013(2) 0.002(2)
C17 0.037(3) 0.044(3) 0.034(2) -0.002(2) 0.001(2) -0.004(2)
C18 0.055(3) 0.042(3) 0.045(3) -0.008(2) 0.003(2) -0.005(2)
C19 0.038(3) 0.062(4) 0.101(5) -0.018(3) 0.010(3) -0.010(3)
C20 0.097(5) 0.071(4) 0.072(4) 0.017(3) 0.053(4) 0.029(4)
Ge1' 0.0254(4) 0.0352(4) 0.0314(3) 0.000 0.0074(3) 0.000
Cl1' 0.0350(9) 0.0321(8) 0.0352(8) 0.000 0.0069(7) 0.000
P1' 0.0279(6) 0.0365(6) 0.0236(5) -0.0006(5) 0.0070(5) -0.0008(5)
C1' 0.026(2) 0.035(2) 0.030(2) 0.0039(19) 0.0076(18) 0.0025(19)
C3' 0.041(3) 0.039(2) 0.032(2) 0.001(2) 0.016(2) 0.004(2)
C4' 0.037(3) 0.052(3) 0.029(2) 0.010(2) 0.004(2) 0.014(2)
C5' 0.029(2) 0.037(2) 0.035(2) 0.0030(19) 0.0097(19) 0.005(2)
C6' 0.028(2) 0.037(2) 0.036(2) 0.004(2) 0.0095(19) 0.005(2)
C7' 0.033(3) 0.043(3) 0.035(2) 0.001(2) 0.014(2) -0.001(2)
C8' 0.039(3) 0.039(2) 0.028(2) 0.0023(19) 0.012(2) 0.001(2)
C9' 0.031(2) 0.035(2) 0.025(2) -0.0008(18) 0.0081(18) 0.000(2)
C10' 0.029(2) 0.033(2) 0.029(2) 0.0004(18) 0.0099(18) 0.0047(19)
C11' 0.033(2) 0.030(2) 0.025(2) 0.0010(18) 0.0082(18) 0.0024(19)
C12' 0.031(3) 0.063(3) 0.048(3) 0.012(2) 0.006(2) 0.007(2)
C13' 0.031(3) 0.048(3) 0.049(3) 0.010(2) 0.006(2) 0.002(2)
C14' 0.040(3) 0.043(3) 0.035(2) -0.013(2) 0.011(2) -0.009(2)
C15' 0.055(3) 0.064(3) 0.051(3) -0.023(3) 0.022(3) -0.004(3)
C16' 0.082(4) 0.041(3) 0.061(3) -0.003(3) 0.022(3) 0.001(3)
C17' 0.033(3) 0.044(3) 0.028(2) 0.004(2) 0.0068(19) 0.002(2)
C18' 0.054(3) 0.043(3) 0.042(3) 0.013(2) 0.005(2) -0.006(2)
C19' 0.039(3) 0.058(3) 0.058(3) 0.006(3) -0.006(2) -0.002(3)
C1S 0.063(4) 0.065(4) 0.074(4) -0.001(3) 0.001(3) 0.001(3)
Cl1S 0.0921(13) 0.0868(12) 0.0990(13) 0.0112(10) 0.0180(10) 0.0327(10)
Cl2S 0.1081(16) 0.0637(11) 0.193(2) 0.0139(13) 0.0070(15) 0.0147(11)

loop_
_atom_type_symbol
_atom_type_description
_atom_type_scat_dispersion_real
_atom_type_scat_dispersion_imag
_atom_type_scat_source
C C 0.0033 0.0016 'International Tables Vol C Tables 4.2.6.8 and 6.1.1.4'
H H 0.0000 0.0000 'International Tables Vol C Tables 4.2.6.8 and 6.1.1.4'
Cl Cl 0.1484 0.1585 'International Tables Vol C Tables 4.2.6.8 and 6.1.1.4'
F F 0.0171 0.0103 'International Tables Vol C Tables 4.2.6.8 and 6.1.1.4'
Ge Ge 0.1547 1.8001 'International Tables Vol C Tables 4.2.6.8 and 6.1.1.4'
O O 0.0106 0.0060 'International Tables Vol C Tables 4.2.6.8 and 6.1.1.4'
P P 0.1023 0.0942 'International Tables Vol C Tables 4.2.6.8 and 6.1.1.4'
S S 0.1246 0.1234 'International Tables Vol C Tables 4.2.6.8 and 6.1.1.4'

loop_
_geom_angle_atom_site_label_1
_geom_angle_atom_site_label_2
_geom_angle_atom_site_label_3
_geom_angle
_geom_angle_site_symmetry_1
_geom_angle_site_symmetry_3
_geom_angle_publ_flag
C9 P1 C14 103.90(19) . . ?
C9 P1 C17 110.48(19) . . ?
C14 P1 C17 104.9(2) . . ?
C9 P1 Ge1 92.78(13) . . ?
C14 P1 Ge1 117.50(13) . . ?
C17 P1 Ge1 124.69(14) . . ?
C3 C1 C11 117.7(4) . . ?
C3 C1 Ge1 124.2(3) . . ?
C11 C1 Ge1 116.5(3) . . ?
O2 S1 O1 114.8(2) . . ?
O2 S1 O3 114.4(2) . . ?
O1 S1 O3 114.97(19) . . ?
O2 S1 C20 104.4(3) . . ?
O1 S1 C20 102.9(2) . . ?
O3 S1 C20 103.2(2) . . ?
C1 Ge1 C1 147.9(2) 2_656 . ?
C1 Ge1 Cl1 106.06(12) 2_656 . ?
C1 Ge1 Cl1 106.06(12) . . ?
C1 Ge1 P1 98.36(12) 2_656 . ?
C1 Ge1 P1 83.35(12) . . ?
Cl1 Ge1 P1 86.93(4) . . ?
C1 Ge1 P1 83.35(12) 2_656 2_656 ?
C1 Ge1 P1 98.36(12) . 2_656 ?
Cl1 Ge1 P1 86.93(4) . 2_656 ?
P1 Ge1 P1 173.86(5) . 2_656 ?
C1 C3 C4 123.5(4) . . ?
C1 C3 H3 118.2 . . ?
C4 C3 H3 118.2 . . ?
C5 C4 C3 118.9(4) . . ?
C5 C4 H4 120.5 . . ?
C3 C4 H4 120.5 . . ?
C4 C5 C10 118.6(4) . . ?
C4 C5 C12 132.5(4) . . ?
C10 C5 C12 108.9(4) . . ?
C7 C6 C10 118.5(4) . . ?
C7 C6 C13 132.8(4) . . ?
C10 C6 C13 108.7(4) . . ?
C6 C7 C8 119.0(4) . . ?
C6 C7 H7 120.5 . . ?
C8 C7 H7 120.5 . . ?
C9 C8 C7 123.2(4) . . ?
C9 C8 H8 118.4 . . ?
C7 C8 H8 118.4 . . ?
C8 C9 C11 118.5(4) . . ?
C8 C9 P1 127.2(3) . . ?
C11 C9 P1 114.0(3) . . ?
C11 C10 C5 123.5(4) . . ?
C11 C10 C6 124.2(4) . . ?
C5 C10 C6 112.4(4) . . ?
C10 C11 C1 117.6(4) . . ?
C10 C11 C9 116.4(3) . . ?
C1 C11 C9 126.0(4) . . ?
C5 C12 C13 104.9(4) . . ?
C5 C12 H12A 110.8 . . ?
C13 C12 H12A 110.8 . . ?
C5 C12 H12B 110.8 . . ?
C13 C12 H12B 110.8 . . ?
H12A C12 H12B 108.8 . . ?
C6 C13 C12 105.1(3) . . ?
C6 C13 H13A 110.7 . . ?
C12 C13 H13A 110.7 . . ?
C6 C13 H13B 110.7 . . ?
C12 C13 H13B 110.7 . . ?
H13A C13 H13B 108.8 . . ?
C15 C14 C16 110.2(4) . . ?
C15 C14 P1 114.2(3) . . ?
C16 C14 P1 110.3(3) . . ?
C15 C14 H14 107.3 . . ?
C16 C14 H14 107.3 . . ?
P1 C14 H14 107.3 . . ?
C14 C15 H15D 109.5 . . ?
C14 C15 H15E 109.5 . . ?
H15D C15 H15E 109.5 . . ?
C14 C15 H15F 109.5 . . ?
H15D C15 H15F 109.5 . . ?
H15E C15 H15F 109.5 . . ?
C14 C16 H16D 109.5 . . ?
C14 C16 H16E 109.5 . . ?
H16D C16 H16E 109.5 . . ?
C14 C16 H16F 109.5 . . ?
H16D C16 H16F 109.5 . . ?
H16E C16 H16F 109.5 . . ?
C18 C17 C19 111.2(4) . . ?
C18 C17 P1 114.9(3) . . ?
C19 C17 P1 109.0(3) . . ?
C18 C17 H17 107.1 . . ?
C19 C17 H17 107.1 . . ?
P1 C17 H17 107.1 . . ?
C17 C18 H18D 109.5 . . ?
C17 C18 H18E 109.5 . . ?
H18D C18 H18E 109.5 . . ?
C17 C18 H18F 109.5 . . ?
H18D C18 H18F 109.5 . . ?
H18E C18 H18F 109.5 . . ?
C17 C19 H19A 109.5 . . ?
C17 C19 H19B 109.5 . . ?
H19A C19 H19B 109.5 . . ?
C17 C19 H19C 109.5 . . ?
H19A C19 H19C 109.5 . . ?
H19B C19 H19C 109.5 . . ?
F2 C20 F3 108.7(6) . . ?
F2 C20 F4 108.2(6) . . ?
F3 C20 F4 105.8(5) . . ?
F2 C20 S1 112.5(4) . . ?
F3 C20 S1 110.9(5) . . ?
F4 C20 S1 110.5(4) . . ?
C1' Ge1' C1' 148.9(2) 2_756 . ?
C1' Ge1' Cl1' 105.56(12) 2_756 . ?
C1' Ge1' Cl1' 105.56(12) . . ?
C1' Ge1' P1' 97.06(12) 2_756 . ?
C1' Ge1' P1' 83.04(12) . . ?
Cl1' Ge1' P1' 89.82(4) . . ?
C1' Ge1' P1' 83.04(12) 2_756 2_756 ?
C1' Ge1' P1' 97.06(12) . 2_756 ?
Cl1' Ge1' P1' 89.82(4) . 2_756 ?
P1' Ge1' P1' 179.65(5) . 2_756 ?
C9' P1' C17' 108.21(19) . . ?
C9' P1' C14' 104.3(2) . . ?
C17' P1' C14' 105.7(2) . . ?
C9' P1' Ge1' 92.36(13) . . ?
C17' P1' Ge1' 126.75(14) . . ?
C14' P1' Ge1' 116.12(14) . . ?
C3' C1' C11' 117.8(4) . . ?
C3' C1' Ge1' 124.7(3) . . ?
C11' C1' Ge1' 116.0(3) . . ?
C1' C3' C4' 123.9(4) . . ?
C1' C3' H3' 118.1 . . ?
C4' C3' H3' 118.1 . . ?
C5' C4' C3' 118.9(4) . . ?
C5' C4' H4' 120.6 . . ?
C3' C4' H4' 120.6 . . ?
C4' C5' C10' 118.5(4) . . ?
C4' C5' C12' 132.8(4) . . ?
C10' C5' C12' 108.7(3) . . ?
C7' C6' C10' 118.8(4) . . ?
C7' C6' C13' 132.9(4) . . ?
C10' C6' C13' 108.2(3) . . ?
C6' C7' C8' 119.0(4) . . ?
C6' C7' H7' 120.5 . . ?
C8' C7' H7' 120.5 . . ?
C9' C8' C7' 122.8(4) . . ?
C9' C8' H8' 118.6 . . ?
C7' C8' H8' 118.6 . . ?
C8' C9' C11' 119.1(4) . . ?
C8' C9' P1' 126.2(3) . . ?
C11' C9' P1' 114.6(3) . . ?
C5' C10' C6' 112.6(4) . . ?
C5' C10' C11' 123.6(4) . . ?
C6' C10' C11' 123.8(4) . . ?
C10' C11' C9' 116.4(3) . . ?
C10' C11' C1' 116.8(3) . . ?
C9' C11' C1' 126.7(4) . . ?
C5' C12' C13' 104.4(3) . . ?
C5' C12' H12C 110.9 . . ?
C13' C12' H12C 110.9 . . ?
C5' C12' H12D 110.9 . . ?
C13' C12' H12D 110.9 . . ?
H12C C12' H12D 108.9 . . ?
C6' C13' C12' 104.8(3) . . ?
C6' C13' H13C 110.8 . . ?
C12' C13' H13C 110.8 . . ?
C6' C13' H13D 110.8 . . ?
C12' C13' H13D 110.8 . . ?
H13C C13' H13D 108.9 . . ?
C16' C14' C15' 111.1(4) . . ?
C16' C14' P1' 110.3(3) . . ?
C15' C14' P1' 114.2(3) . . ?
C16' C14' H14' 107.0 . . ?
C15' C14' H14' 107.0 . . ?
P1' C14' H14' 107.0 . . ?
C14' C15' H15A 109.5 . . ?
C14' C15' H15B 109.5 . . ?
H15A C15' H15B 109.5 . . ?
C14' C15' H15C 109.5 . . ?
H15A C15' H15C 109.5 . . ?
H15B C15' H15C 109.5 . . ?
C14' C16' H16A 109.5 . . ?
C14' C16' H16B 109.5 . . ?
H16A C16' H16B 109.5 . . ?
C14' C16' H16C 109.5 . . ?
H16A C16' H16C 109.5 . . ?
H16B C16' H16C 109.5 . . ?
C18' C17' C19' 110.4(4) . . ?
C18' C17' P1' 114.2(3) . . ?
C19' C17' P1' 110.4(3) . . ?
C18' C17' H17' 107.2 . . ?
C19' C17' H17' 107.2 . . ?
P1' C17' H17' 107.2 . . ?
C17' C18' H18A 109.5 . . ?
C17' C18' H18B 109.5 . . ?
H18A C18' H18B 109.5 . . ?
C17' C18' H18C 109.5 . . ?
H18A C18' H18C 109.5 . . ?
H18B C18' H18C 109.5 . . ?
C17' C19' H19D 109.5 . . ?
C17' C19' H19E 109.5 . . ?
H19D C19' H19E 109.5 . . ?
C17' C19' H19F 109.5 . . ?
H19D C19' H19F 109.5 . . ?
H19E C19' H19F 109.5 . . ?
Cl2S C1S Cl1S 111.4(3) . . ?
Cl2S C1S H1SA 109.3 . . ?
Cl1S C1S H1SA 109.3 . . ?
Cl2S C1S H1SB 109.3 . . ?
Cl1S C1S H1SB 109.3 . . ?
H1SA C1S H1SB 108.0 . . ?

loop_
_geom_bond_atom_site_label_1
_geom_bond_atom_site_label_2
_geom_bond_distance
_geom_bond_site_symmetry_2
_geom_bond_publ_flag
Cl1 Ge1 2.2280(16) . ?
P1 C9 1.832(4) . ?
P1 C14 1.890(4) . ?
P1 C17 1.892(4) . ?
P1 Ge1 2.6429(12) . ?
C1 C3 1.411(6) . ?
C1 C11 1.463(5) . ?
C1 Ge1 1.988(4) . ?
S1 O2 1.456(4) . ?
S1 O1 1.463(3) . ?
S1 O3 1.465(3) . ?
S1 C20 1.837(7) . ?
Ge1 C1 1.988(4) 2_656 ?
Ge1 P1 2.6429(12) 2_656 ?
F2 C20 1.320(8) . ?
F3 C20 1.361(6) . ?
C3 C4 1.439(6) . ?
C3 H3 0.9500 . ?
F4 C20 1.369(6) . ?
C4 C5 1.397(6) . ?
C4 H4 0.9500 . ?
C5 C10 1.433(6) . ?
C5 C12 1.545(6) . ?
C6 C7 1.395(6) . ?
C6 C10 1.433(5) . ?
C6 C13 1.546(6) . ?
C7 C8 1.434(6) . ?
C7 H7 0.9500 . ?
C8 C9 1.411(5) . ?
C8 H8 0.9500 . ?
C9 C11 1.466(6) . ?
C10 C11 1.425(6) . ?
C12 C13 1.581(6) . ?
C12 H12A 0.9900 . ?
C12 H12B 0.9900 . ?
C13 H13A 0.9900 . ?
C13 H13B 0.9900 . ?
C14 C15 1.553(5) . ?
C14 C16 1.557(6) . ?
C14 H14 1.0000 . ?
C15 H15D 0.9800 . ?
C15 H15E 0.9800 . ?
C15 H15F 0.9800 . ?
C16 H16D 0.9800 . ?
C16 H16E 0.9800 . ?
C16 H16F 0.9800 . ?
C17 C18 1.544(6) . ?
C17 C19 1.563(6) . ?
C17 H17 1.0000 . ?
C18 H18D 0.9800 . ?
C18 H18E 0.9800 . ?
C18 H18F 0.9800 . ?
C19 H19A 0.9800 . ?
C19 H19B 0.9800 . ?
C19 H19C 0.9800 . ?
Ge1' C1' 1.991(4) 2_756 ?
Ge1' C1' 1.991(4) . ?
Ge1' Cl1' 2.2404(16) . ?
Ge1' P1' 2.6707(11) . ?
Ge1' P1' 2.6708(11) 2_756 ?
P1' C9' 1.829(4) . ?
P1' C17' 1.882(4) . ?
P1' C14' 1.890(4) . ?
C1' C3' 1.404(5) . ?
C1' C11' 1.469(5) . ?
C3' C4' 1.437(6) . ?
C3' H3' 0.9500 . ?
C4' C5' 1.399(6) . ?
C4' H4' 0.9500 . ?
C5' C10' 1.429(5) . ?
C5' C12' 1.537(6) . ?
C6' C7' 1.396(6) . ?
C6' C10' 1.430(5) . ?
C6' C13' 1.538(6) . ?
C7' C8' 1.435(6) . ?
C7' H7' 0.9500 . ?
C8' C9' 1.423(5) . ?
C8' H8' 0.9500 . ?
C9' C11' 1.449(5) . ?
C10' C11' 1.437(6) . ?
C12' C13' 1.585(6) . ?
C12' H12C 0.9900 . ?
C12' H12D 0.9900 . ?
C13' H13C 0.9900 . ?
C13' H13D 0.9900 . ?
C14' C16' 1.551(6) . ?
C14' C15' 1.567(6) . ?
C14' H14' 1.0000 . ?
C15' H15A 0.9800 . ?
C15' H15B 0.9800 . ?
C15' H15C 0.9800 . ?
C16' H16A 0.9800 . ?
C16' H16B 0.9800 . ?
C16' H16C 0.9800 . ?
C17' C18' 1.546(6) . ?
C17' C19' 1.561(6) . ?
C17' H17' 1.0000 . ?
C18' H18A 0.9800 . ?
C18' H18B 0.9800 . ?
C18' H18C 0.9800 . ?
C19' H19D 0.9800 . ?
C19' H19E 0.9800 . ?
C19' H19F 0.9800 . ?
C1S Cl2S 1.748(6) . ?
C1S Cl1S 1.768(6) . ?
C1S H1SA 0.9900 . ?
C1S H1SB 0.9900 . ?
